data_7120863
loop_
_publ_author_name
'Yuan, Yuan'
'Yan, Xiao-Sheng'
'Li, Xiao-Rui'
'Cao, Jin-Lian'
'Li, Zhao'
'Jiang, Yun-Bao'

_publ_section_title
;
 Folded short azapeptide for conformation switching based fluorescent
 sensing
;
_journal_name_full 'Chemical Communications'
_journal_paper_doi 10.1039/C7CC06915D
_journal_year 2017
_chemical_formula_moiety 'C33 H33 N5 O2 S, C2 H3 N'
_chemical_formula_sum 'C35 H36 N6 O2 S'
_chemical_formula_weight 604.76
_chemical_name_systematic
;
 ?
;
_space_group_crystal_system monoclinic
_space_group_IT_number 14
_space_group_name_Hall '-P 2yn'
_space_group_name_H-M_alt 'P 1 21/n 1'
_symmetry_space_group_name_Hall '-P 2yn'
_symmetry_space_group_name_H-M 'P 1 21/n 1'
_atom_sites_solution_hydrogens geom
_audit_creation_method SHELXL-2013
_audit_update_record
;
2017-11-03 deposited with the CCDC.
2017-11-08 downloaded from the CCDC.
;
_cell_angle_alpha 90
_cell_angle_beta 98.902(13)
_cell_angle_gamma 90
_cell_formula_units_Z 4
_cell_length_a 14.700(2)
_cell_length_b 8.4865(12)
_cell_length_c 26.024(4)
_cell_measurement_reflns_used 13476
_cell_measurement_temperature 118.6(5)
_cell_measurement_theta_max 65.8440
_cell_measurement_theta_min 3.6260
_cell_volume 3207.4(8)
_computing_cell_refinement 'ShelXT (Sheldrick, 2015)'
_computing_data_collection 'CrysAlisPro, Agilent Technologies'
_computing_data_reduction 'CrysAlisPro, Agilent Technologies'
_computing_molecular_graphics 'Olex2 (Dolomanov et al., 2009)'
_computing_publication_material 'Olex2 (Dolomanov et al., 2009)'
_computing_structure_refinement 'SHELXL-2013 (Sheldrick, 2013)'
_computing_structure_solution 'ShelXT (Sheldrick, 2015)'
_diffrn_ambient_temperature 118.6(5)
_diffrn_measured_fraction_theta_full 0.845
_diffrn_measured_fraction_theta_max 0.996
_diffrn_measurement_device_type 'SuperNova (Cu) X-ray Source'
_diffrn_measurement_method '\w scans'
_diffrn_radiation_type CuK\a
_diffrn_radiation_wavelength 1.54184
_diffrn_reflns_av_R_equivalents 0.1085
_diffrn_reflns_av_unetI/netI 0.0544
_diffrn_reflns_Laue_measured_fraction_full 0.845
_diffrn_reflns_Laue_measured_fraction_max 0.996
_diffrn_reflns_limit_h_max 16
_diffrn_reflns_limit_h_min -16
_diffrn_reflns_limit_k_max 9
_diffrn_reflns_limit_k_min -8
_diffrn_reflns_limit_l_max 29
_diffrn_reflns_limit_l_min -27
_diffrn_reflns_number 18669
_diffrn_reflns_point_group_measured_fraction_full 0.845
_diffrn_reflns_point_group_measured_fraction_max 0.996
_diffrn_reflns_theta_full 67.684
_diffrn_reflns_theta_max 61.169
_diffrn_reflns_theta_min 3.720
_exptl_absorpt_coefficient_mu 1.220
_exptl_crystal_colour colorless
_exptl_crystal_density_diffrn 1.252
_exptl_crystal_density_meas ?
_exptl_crystal_description block
_exptl_crystal_F_000 1280
_exptl_crystal_size_max 0.320
_exptl_crystal_size_mid 0.210
_exptl_crystal_size_min 0.160
_refine_diff_density_max 0.704
_refine_diff_density_min -0.527
_refine_diff_density_rms 0.072
_refine_ls_extinction_method none
_refine_ls_goodness_of_fit_ref 1.046
_refine_ls_hydrogen_treatment constr
_refine_ls_matrix_type full
_refine_ls_number_parameters 374
_refine_ls_number_reflns 4909
_refine_ls_number_restraints 76
_refine_ls_restrained_S_all 1.052
_refine_ls_R_factor_all 0.1668
_refine_ls_R_factor_gt 0.1428
_refine_ls_shift/su_max 0.000
_refine_ls_shift/su_mean 0.000
_refine_ls_structure_factor_coef Fsqd
_refine_ls_weighting_details
;
 w=1/[\s^2^(Fo^2^)+(0.1420P)^2^+11.3969P]
 where P=(Fo^2^+2Fc^2^)/3
;
_refine_ls_weighting_scheme calc
_refine_ls_wR_factor_gt 0.3548
_refine_ls_wR_factor_ref 0.3757
_reflns_Friedel_coverage 0.000
_reflns_number_gt 3560
_reflns_number_total 4909
_reflns_threshold_expression 'I > 2\s(I)'
_cod_data_source_file c7cc06915d2.cif
_cod_data_source_block compound
_cod_depositor_comments
;
The following automatic conversions were performed:

'_exptl_crystal_density_meas' value 'not measured' was changed to '?'
- the value is perceived as not measured.

Automatic conversion script
Id: cif_fix_values 4973 2017-02-22 13:04:09Z antanas 
;
_cod_original_cell_volume 3207.3(8)
_cod_database_code 7120863
_shelx_space_group_comment
;
The symmetry employed for this shelxl refinement is uniquely defined
by the following loop, which should always be used as a source of
symmetry information in preference to the above space-group names.
They are only intended as comments.
;
_shelx_estimated_absorpt_t_min 0.696
_shelx_estimated_absorpt_t_max 0.829
_shelxl_version_number 2013-2

loop_
_space_group_symop_operation_xyz
'x, y, z'
'-x+1/2, y+1/2, -z+1/2'
'-x, -y, -z'
'x-1/2, -y-1/2, z-1/2'

loop_
_atom_site_label
_atom_site_type_symbol
_atom_site_fract_x
_atom_site_fract_y
_atom_site_fract_z
_atom_site_U_iso_or_equiv
_atom_site_adp_type
_atom_site_occupancy
_atom_site_site_symmetry_order
_atom_site_calc_flag
_atom_site_refinement_flags_posn
_atom_site_refinement_flags_adp
S1 S 0.8504(2) 0.4433(5) 0.47127(8) 0.1501(16) Uani 1 1 d . .
O1 O 0.7919(3) 0.5429(7) 0.67424(16) 0.0781(15) Uani 1 1 d . .
O2 O 0.9679(4) 0.3616(9) 0.6391(2) 0.105(2) Uani 1 1 d . .
N1 N 0.3803(5) 0.4487(15) 0.6991(4) 0.154(4) Uani 1 1 d . .
N2 N 0.9180(3) 0.4967(8) 0.73300(19) 0.0682(16) Uani 1 1 d . .
N3 N 0.9512(5) 0.6095(10) 0.6085(2) 0.102(3) Uani 1 1 d . .
H3 H 0.9498 0.7101 0.6165 0.122 Uiso 1 1 calc R U
N4 N 0.9387(5) 0.5639(12) 0.5567(2) 0.128(4) Uani 1 1 d . .
H4 H 0.9845 0.5743 0.5389 0.154 Uiso 1 1 calc R U
N5 N 0.7907(5) 0.4931(9) 0.5621(2) 0.099(2) Uani 1 1 d . .
H5 H 0.8022 0.5283 0.5943 0.119 Uiso 1 1 calc R U
C1 C 0.3268(7) 0.505(2) 0.7372(8) 0.224(9) Uani 1 1 d . U
H1C H 0.2619 0.4774 0.7262 0.269 Uiso 1 1 calc R U
H1A H 0.3331 0.6193 0.7404 0.269 Uiso 1 1 calc R U
H1B H 0.3490 0.4553 0.7708 0.269 Uiso 1 1 calc R U
C2 C 0.3326(6) 0.3704(19) 0.6546(5) 0.168(6) Uani 1 1 d . .
H2A H 0.3596 0.2658 0.6516 0.202 Uiso 1 1 calc R U
H2C H 0.3379 0.4321 0.6234 0.202 Uiso 1 1 calc R U
H2B H 0.2675 0.3594 0.6582 0.202 Uiso 1 1 calc R U
C3 C 0.47614(19) 0.4382(7) 0.7122(2) 0.098(3) Uani 1 1 d G .
C4 C 0.5204(3) 0.5124(7) 0.7568(2) 0.097(3) Uani 1 1 d G .
H4A H 0.4856 0.5690 0.7785 0.117 Uiso 1 1 calc R U
C5 C 0.6157(3) 0.5039(6) 0.76954(15) 0.078(2) Uani 1 1 d G .
H5A H 0.6459 0.5547 0.8000 0.094 Uiso 1 1 calc R U
C6 C 0.66665(19) 0.4212(6) 0.73773(15) 0.0686(19) Uani 1 1 d G .
C7 C 0.6224(3) 0.3470(6) 0.69316(15) 0.073(2) Uani 1 1 d G .
H7 H 0.6572 0.2904 0.6714 0.087 Uiso 1 1 calc R U
C8 C 0.5271(3) 0.3554(7) 0.68040(16) 0.085(2) Uani 1 1 d G .
H8 H 0.4969 0.3047 0.6499 0.102 Uiso 1 1 calc R U
C9 C 0.7709(4) 0.4090(10) 0.7535(2) 0.0710(19) Uani 1 1 d . .
H9A H 0.7880 0.4564 0.7884 0.085 Uiso 1 1 calc R U
H9B H 0.7881 0.2962 0.7562 0.085 Uiso 1 1 calc R U
C10 C 0.8258(4) 0.4875(10) 0.7169(2) 0.0695(19) Uani 1 1 d . .
C11 C 0.9682(4) 0.4333(11) 0.7812(3) 0.080(2) Uani 1 1 d . .
H11A H 0.9520 0.3216 0.7858 0.096 Uiso 1 1 calc R U
H11B H 0.9553 0.4947 0.8116 0.096 Uiso 1 1 calc R U
C12 C 1.0658(6) 0.4494(18) 0.7741(6) 0.156(5) Uani 1 1 d D U
H12A H 1.1019 0.4944 0.8060 0.187 Uiso 1 1 calc R U
H12B H 1.0914 0.3442 0.7682 0.187 Uiso 1 1 calc R U
C13 C 1.0736(5) 0.5495(17) 0.7307(4) 0.132(5) Uani 1 1 d D .
H13A H 1.1135 0.4997 0.7080 0.158 Uiso 1 1 calc R U
H13B H 1.1011 0.6518 0.7430 0.158 Uiso 1 1 calc R U
C14 C 0.9769(4) 0.5741(11) 0.7009(2) 0.076(2) Uani 1 1 d . .
H14 H 0.9624 0.6892 0.6983 0.091 Uiso 1 1 calc R U
C15 C 0.9655(5) 0.5015(13) 0.6464(3) 0.087(3) Uani 1 1 d . .
C16 C 0.8580(6) 0.5040(12) 0.5330(3) 0.103(3) Uani 1 1 d . .
C17 C 0.6997(5) 0.4269(10) 0.5443(3) 0.082(2) Uani 1 1 d . .
H17A H 0.6878 0.4304 0.5058 0.099 Uiso 1 1 calc R U
H17B H 0.6531 0.4944 0.5572 0.099 Uiso 1 1 calc R U
C18 C 0.6870(4) 0.2611(9) 0.5614(2) 0.0652(17) Uani 1 1 d . .
C19 C 0.7605(5) 0.1644(12) 0.5811(3) 0.083(2) Uani 1 1 d . .
H19 H 0.8216 0.2038 0.5845 0.100 Uiso 1 1 calc R U
C20 C 0.7456(6) 0.0135(12) 0.5954(3) 0.093(3) Uani 1 1 d . U
H20 H 0.7971 -0.0518 0.6071 0.112 Uiso 1 1 calc R U
C21 C 0.6578(6) -0.0483(10) 0.5936(3) 0.085(2) Uani 1 1 d . U
C22 C 0.5799(3) 0.0488(5) 0.57417(17) 0.0699(18) Uani 1 1 d G .
C23 C 0.5939(2) 0.2010(5) 0.55732(17) 0.0635(17) Uani 1 1 d G .
C24 C 0.5190(3) 0.2948(5) 0.53771(18) 0.082(2) Uani 1 1 d G U
H24 H 0.5286 0.3988 0.5262 0.098 Uiso 1 1 calc R U
C25 C 0.4301(2) 0.2363(7) 0.5350(2) 0.101(3) Uani 1 1 d G U
H25 H 0.3789 0.3004 0.5216 0.121 Uiso 1 1 calc R U
C26 C 0.4160(2) 0.0841(7) 0.5518(2) 0.100(2) Uani 1 1 d G U
C27 C 0.4909(4) -0.0097(5) 0.57141(19) 0.086(2) Uani 1 1 d G U
C28 C 0.4741(9) -0.1617(14) 0.5885(4) 0.121(3) Uani 1 1 d . U
C29 C 0.5536(11) -0.2579(13) 0.6076(4) 0.129(4) Uani 1 1 d . U
H29 H 0.5442 -0.3623 0.6188 0.155 Uiso 1 1 calc R U
C30 C 0.6399(9) -0.2049(12) 0.6100(3) 0.111(3) Uani 1 1 d . .
H30 H 0.6900 -0.2721 0.6228 0.134 Uiso 1 1 calc R U
C31 C 0.3871(13) -0.2259(18) 0.5870(5) 0.160(7) Uani 1 1 d . .
H31 H 0.3773 -0.3302 0.5982 0.192 Uiso 1 1 calc R U
C32 C 0.3151(12) -0.125(3) 0.5677(6) 0.177(7) Uani 1 1 d . U
H32 H 0.2542 -0.1637 0.5665 0.213 Uiso 1 1 calc R U
C33 C 0.3242(7) 0.023(2) 0.5507(4) 0.141(5) Uani 1 1 d . U
H33 H 0.2718 0.0853 0.5383 0.169 Uiso 1 1 calc R U
N6 N 0.9908(7) 0.9431(12) 0.6009(4) 0.130(3) Uani 1 1 d . .
C34 C 1.0214(7) 1.0339(13) 0.5811(4) 0.106(3) Uani 1 1 d . .
C35 C 1.0554(11) 1.1611(17) 0.5519(5) 0.174(6) Uani 1 1 d . .
H35A H 1.0928 1.1173 0.5273 0.261 Uiso 1 1 calc R U
H35B H 1.0931 1.2326 0.5759 0.261 Uiso 1 1 calc R U
H35C H 1.0032 1.2192 0.5328 0.261 Uiso 1 1 calc R U

loop_
_atom_site_aniso_label
_atom_site_aniso_U_11
_atom_site_aniso_U_22
_atom_site_aniso_U_33
_atom_site_aniso_U_23
_atom_site_aniso_U_13
_atom_site_aniso_U_12
S1 0.135(2) 0.258(4) 0.0603(12) -0.0538(17) 0.0268(12) -0.125(3)
O1 0.050(2) 0.134(5) 0.046(2) -0.008(3) -0.0025(19) -0.012(3)
O2 0.097(4) 0.111(5) 0.113(5) -0.044(4) 0.036(3) -0.018(4)
N1 0.041(4) 0.238(12) 0.177(9) 0.007(9) 0.001(5) 0.018(5)
N2 0.045(3) 0.108(5) 0.049(3) -0.010(3) -0.001(2) -0.001(3)
N3 0.111(5) 0.139(7) 0.058(4) -0.033(4) 0.022(3) -0.064(5)
N4 0.122(6) 0.208(9) 0.060(4) -0.058(5) 0.032(4) -0.096(6)
N5 0.100(5) 0.135(6) 0.064(4) -0.031(4) 0.021(3) -0.061(5)
C1 0.062(6) 0.254(19) 0.36(2) -0.062(17) 0.039(10) 0.012(9)
C2 0.053(5) 0.284(18) 0.151(10) 0.065(11) -0.035(6) -0.019(8)
C3 0.049(4) 0.131(8) 0.112(7) 0.040(6) 0.003(4) 0.007(4)
C4 0.062(4) 0.135(8) 0.097(6) 0.013(6) 0.017(4) 0.015(5)
C5 0.059(4) 0.107(6) 0.068(4) 0.012(4) 0.006(3) 0.001(4)
C6 0.048(3) 0.101(5) 0.055(4) 0.025(4) 0.001(3) 0.003(3)
C7 0.048(3) 0.109(6) 0.058(4) 0.010(4) -0.001(3) -0.003(3)
C8 0.049(4) 0.128(7) 0.074(4) 0.020(5) -0.008(3) -0.010(4)
C9 0.048(3) 0.110(6) 0.052(3) 0.005(4) -0.005(3) -0.004(3)
C10 0.050(3) 0.110(6) 0.045(3) -0.016(3) -0.001(3) -0.007(3)
C11 0.054(4) 0.106(6) 0.073(4) -0.007(4) -0.013(3) 0.000(4)
C12 0.053(5) 0.203(12) 0.200(11) 0.060(10) -0.018(6) -0.008(6)
C13 0.044(4) 0.259(15) 0.089(6) -0.015(8) 0.000(4) -0.017(6)
C14 0.051(3) 0.119(6) 0.058(4) -0.029(4) 0.006(3) -0.016(4)
C15 0.070(4) 0.120(8) 0.075(5) -0.045(5) 0.025(4) -0.032(5)
C16 0.107(6) 0.132(8) 0.072(5) -0.037(5) 0.016(4) -0.071(6)
C17 0.090(5) 0.095(6) 0.058(4) -0.009(4) 0.001(3) -0.039(4)
C18 0.060(4) 0.080(5) 0.050(3) -0.003(3) -0.008(3) -0.014(3)
C19 0.058(4) 0.118(7) 0.068(4) -0.024(5) -0.014(3) 0.009(4)
C20 0.095(5) 0.109(7) 0.066(5) -0.020(5) -0.016(4) 0.033(5)
C21 0.116(6) 0.074(5) 0.059(4) -0.016(4) -0.007(4) 0.000(4)
C22 0.090(5) 0.060(4) 0.050(3) 0.000(3) -0.016(3) -0.011(4)
C23 0.051(3) 0.079(5) 0.053(3) 0.001(3) -0.015(3) -0.009(3)
C24 0.064(4) 0.106(6) 0.068(4) 0.016(4) -0.013(3) -0.002(4)
C25 0.065(4) 0.152(7) 0.072(5) 0.008(5) -0.029(4) 0.000(4)
C26 0.072(4) 0.148(7) 0.073(5) -0.015(5) -0.016(4) -0.039(4)
C27 0.097(5) 0.097(5) 0.060(4) -0.010(4) 0.001(4) -0.047(4)
C28 0.177(10) 0.106(6) 0.077(6) -0.019(5) 0.016(6) -0.064(6)
C29 0.244(14) 0.078(6) 0.068(6) -0.006(4) 0.035(7) -0.035(7)
C30 0.183(11) 0.079(7) 0.062(5) -0.009(4) -0.011(6) 0.015(7)
C31 0.251(18) 0.144(12) 0.099(9) -0.036(8) 0.070(10) -0.122(12)
C32 0.169(13) 0.248(17) 0.121(11) -0.066(11) 0.041(9) -0.133(13)
C33 0.091(5) 0.241(14) 0.088(6) -0.044(8) 0.006(5) -0.075(7)
N6 0.144(8) 0.112(7) 0.139(8) -0.030(6) 0.040(6) -0.044(6)
C34 0.109(7) 0.097(8) 0.118(8) -0.036(6) 0.037(6) -0.031(6)
C35 0.228(15) 0.146(12) 0.167(12) -0.035(10) 0.092(11) -0.069(11)

loop_
_atom_type_symbol
_atom_type_description
_atom_type_scat_dispersion_real
_atom_type_scat_dispersion_imag
_atom_type_scat_source
C C 0.0181 0.0091 'International Tables Vol C Tables 4.2.6.8 and 6.1.1.4'
H H 0.0000 0.0000 'International Tables Vol C Tables 4.2.6.8 and 6.1.1.4'
N N 0.0311 0.0180 'International Tables Vol C Tables 4.2.6.8 and 6.1.1.4'
O O 0.0492 0.0322 'International Tables Vol C Tables 4.2.6.8 and 6.1.1.4'
S S 0.3331 0.5567 'International Tables Vol C Tables 4.2.6.8 and 6.1.1.4'

loop_
_geom_angle_atom_site_label_1
_geom_angle_atom_site_label_2
_geom_angle_atom_site_label_3
_geom_angle
C3 N1 C2 121.3(10)
C3 N1 C1 119.4(10)
C2 N1 C1 117.5(9)
C10 N2 C14 120.2(5)
C10 N2 C11 126.4(6)
C14 N2 C11 113.3(5)
C15 N3 N4 120.5(8)
C15 N3 H3 119.8
N4 N3 H3 119.8
C16 N4 N3 121.7(7)
C16 N4 H4 119.2
N3 N4 H4 119.2
C16 N5 C17 124.6(6)
C16 N5 H5 117.7
C17 N5 H5 117.7
N1 C1 H1C 109.5
N1 C1 H1A 109.5
H1C C1 H1A 109.5
N1 C1 H1B 109.5
H1C C1 H1B 109.5
H1A C1 H1B 109.5
N1 C2 H2A 109.5
N1 C2 H2C 109.5
H2A C2 H2C 109.5
N1 C2 H2B 109.5
H2A C2 H2B 109.5
H2C C2 H2B 109.5
C4 C3 C8 120.0
C4 C3 N1 119.9(6)
C8 C3 N1 120.1(6)
C3 C4 C5 120.0
C3 C4 H4A 120.0
C5 C4 H4A 120.0
C4 C5 C6 120.0
C4 C5 H5A 120.0
C6 C5 H5A 120.0
C7 C6 C5 120.0
C7 C6 C9 120.9(4)
C5 C6 C9 119.1(4)
C6 C7 C8 120.0
C6 C7 H7 120.0
C8 C7 H7 120.0
C7 C8 C3 120.0
C7 C8 H8 120.0
C3 C8 H8 120.0
C10 C9 C6 114.6(5)
C10 C9 H9A 108.6
C6 C9 H9A 108.6
C10 C9 H9B 108.6
C6 C9 H9B 108.6
H9A C9 H9B 107.6
O1 C10 N2 120.0(6)
O1 C10 C9 123.9(5)
N2 C10 C9 116.0(6)
N2 C11 C12 103.3(7)
N2 C11 H11A 111.1
C12 C11 H11A 111.1
N2 C11 H11B 111.1
C12 C11 H11B 111.1
H11A C11 H11B 109.1
C13 C12 C11 110.5(8)
C13 C12 H12A 109.6
C11 C12 H12A 109.6
C13 C12 H12B 109.6
C11 C12 H12B 109.6
H12A C12 H12B 108.1
C12 C13 C14 107.5(7)
C12 C13 H13A 110.2
C14 C13 H13A 110.2
C12 C13 H13B 110.2
C14 C13 H13B 110.2
H13A C13 H13B 108.5
N2 C14 C13 103.7(7)
N2 C14 C15 111.2(6)
C13 C14 C15 112.1(7)
N2 C14 H14 109.9
C13 C14 H14 109.9
C15 C14 H14 109.9
O2 C15 N3 124.2(8)
O2 C15 C14 122.9(10)
N3 C15 C14 112.9(8)
N5 C16 N4 116.2(7)
N5 C16 S1 125.2(6)
N4 C16 S1 118.6(6)
N5 C17 C18 114.7(7)
N5 C17 H17A 108.6
C18 C17 H17A 108.6
N5 C17 H17B 108.6
C18 C17 H17B 108.6
H17A C17 H17B 107.6
C19 C18 C23 119.4(7)
C19 C18 C17 122.7(7)
C23 C18 C17 118.0(6)
C20 C19 C18 120.5(7)
C20 C19 H19 119.8
C18 C19 H19 119.8
C19 C20 C21 122.4(8)
C19 C20 H20 118.8
C21 C20 H20 118.8
C20 C21 C30 123.7(9)
C20 C21 C22 118.7(8)
C30 C21 C22 117.6(8)
C23 C22 C27 120.0
C23 C22 C21 119.6(5)
C27 C22 C21 120.4(5)
C24 C23 C22 120.0
C24 C23 C18 120.7(4)
C22 C23 C18 119.3(4)
C23 C24 C25 120.0
C23 C24 H24 120.0
C25 C24 H24 120.0
C26 C25 C24 120.0
C26 C25 H25 120.0
C24 C25 H25 120.0
C25 C26 C27 120.0
C25 C26 C33 120.9(8)
C27 C26 C33 119.1(8)
C26 C27 C22 120.0
C26 C27 C28 118.4(7)
C22 C27 C28 121.6(7)
C31 C28 C27 124.2(13)
C31 C28 C29 118.7(12)
C27 C28 C29 117.1(10)
C30 C29 C28 122.4(10)
C30 C29 H29 118.8
C28 C29 H29 118.8
C29 C30 C21 121.0(11)
C29 C30 H30 119.5
C21 C30 H30 119.5
C28 C31 C32 114.5(14)
C28 C31 H31 122.8
C32 C31 H31 122.8
C33 C32 C31 125.7(14)
C33 C32 H32 117.1
C31 C32 H32 117.1
C32 C33 C26 118.1(14)
C32 C33 H33 120.9
C26 C33 H33 120.9
N6 C34 C35 175.2(15)
C34 C35 H35A 109.5
C34 C35 H35B 109.5
H35A C35 H35B 109.5
C34 C35 H35C 109.5
H35A C35 H35C 109.5
H35B C35 H35C 109.5

loop_
_geom_bond_atom_site_label_1
_geom_bond_atom_site_label_2
_geom_bond_distance
S1 C16 1.674(8)
O1 C10 1.236(8)
O2 C15 1.204(10)
N1 C3 1.400(7)
N1 C2 1.422(16)
N1 C1 1.437(18)
N2 C10 1.358(8)
N2 C14 1.451(9)
N2 C11 1.455(9)
N3 C15 1.340(12)
N3 N4 1.386(8)
N3 H3 0.8800
N4 C16 1.349(10)
N4 H4 0.8800
N5 C16 1.339(10)
N5 C17 1.459(9)
N5 H5 0.8800
C1 H1C 0.9800
C1 H1A 0.9800
C1 H1B 0.9800
C2 H2A 0.9800
C2 H2C 0.9800
C2 H2B 0.9800
C3 C4 1.3900
C3 C8 1.3900
C4 C5 1.3900
C4 H4A 0.9500
C5 C6 1.3900
C5 H5A 0.9500
C6 C7 1.3900
C6 C9 1.528(6)
C7 C8 1.3900
C7 H7 0.9500
C8 H8 0.9500
C9 C10 1.496(10)
C9 H9A 0.9900
C9 H9B 0.9900
C11 C12 1.481(12)
C11 H11A 0.9900
C11 H11B 0.9900
C12 C13 1.430(12)
C12 H12A 0.9900
C12 H12B 0.9900
C13 C14 1.525(10)
C13 H13A 0.9900
C13 H13B 0.9900
C14 C15 1.530(9)
C14 H14 1.0000
C17 C18 1.496(10)
C17 H17A 0.9900
C17 H17B 0.9900
C18 C19 1.390(10)
C18 C23 1.449(7)
C19 C20 1.361(12)
C19 H19 0.9500
C20 C21 1.386(12)
C20 H20 0.9500
C21 C30 1.432(13)
C21 C22 1.438(9)
C22 C23 1.3900
C22 C27 1.3900
C23 C24 1.3900
C24 C25 1.3900
C24 H24 0.9500
C25 C26 1.3900
C25 H25 0.9500
C26 C27 1.3900
C26 C33 1.442(10)
C27 C28 1.399(12)
C28 C31 1.385(17)
C28 C29 1.449(17)
C29 C30 1.337(15)
C29 H29 0.9500
C30 H30 0.9500
C31 C32 1.39(2)
C31 H31 0.9500
C32 C33 1.34(2)
C32 H32 0.9500
C33 H33 0.9500
N6 C34 1.065(12)
C34 C35 1.452(17)
C35 H35A 0.9800
C35 H35B 0.9800
C35 H35C 0.9800
